data_7720972
loop_
_publ_author_name
'Iqbal, Maqsood'
'Zhou, Jiazheng'
'Munawar, Aqsa'
'Lu, Juanjuan'
'Li, Junjie'

_publ_section_title
;
 Te-Se replacement induced structural transition and enhanced band gaps in
 Cd<sub>5</sub>Se<sub>4</sub>O<sub>12</sub>Cl<sub>2</sub> and
 Cd<sub>5</sub>Se<sub>4</sub>O<sub>12</sub>Br<sub>2</sub>.
;
_journal_issue 16
_journal_name_full 'Dalton transactions (Cambridge, England : 2003)'
_journal_page_first 6415
_journal_page_last 6422
_journal_paper_doi 10.1039/d5dt03047a
_journal_volume 55
_journal_year 2026
_chemical_formula_moiety 'Br2 Cd5 O12 Se4'
_chemical_formula_sum 'Br2 Cd5 O12 Se4'
_chemical_formula_weight 1229.66
_chemical_name_systematic CdSeOBr
_space_group_crystal_system monoclinic
_space_group_IT_number 15
_space_group_name_Hall '-C 2yc'
_space_group_name_H-M_alt 'C 1 2/c 1'
_atom_sites_solution_primary direct
_audit_creation_date 2026-03-05
_audit_creation_method
;
Olex2 1.5-alpha
(compiled 2026.01.16 svn.rae368b03 for OlexSys, GUI svn.r7478)
;
_audit_update_record
;
2026-03-05 deposited with the CCDC.	2026-03-18 downloaded from the CCDC.
;
_cell_angle_alpha 90
_cell_angle_beta 105.066(7)
_cell_angle_gamma 90
_cell_formula_units_Z 4
_cell_length_a 19.248(4)
_cell_length_b 5.3284(12)
_cell_length_c 16.565(4)
_cell_measurement_reflns_used 8001
_cell_measurement_temperature 296.00
_cell_measurement_theta_max 27.51
_cell_measurement_theta_min 2.55
_cell_volume 1640.5(6)
_computing_cell_refinement 'SAINT V8.40B (?, 2016)'
_computing_data_reduction 'SAINT V8.40B (?, 2016)'
_computing_molecular_graphics 'Olex2 1.5-alpha (Dolomanov et al., 2009)'
_computing_publication_material 'Olex2 1.5-alpha (Dolomanov et al., 2009)'
_computing_structure_refinement 'SHELXL 2018/3 (Sheldrick, 2015)'
_computing_structure_solution 'SHELXT 2018/2 (Sheldrick, 2018)'
_diffrn_ambient_temperature 296.00
_diffrn_measured_fraction_theta_full 0.997
_diffrn_measured_fraction_theta_max 0.995
_diffrn_measurement_device_type 'Bruker APEX-II CCD'
_diffrn_measurement_method '\f and \w scans'
_diffrn_radiation_type MoK\a
_diffrn_radiation_wavelength 0.71073
_diffrn_reflns_av_R_equivalents 0.0543
_diffrn_reflns_av_unetI/netI 0.0266
_diffrn_reflns_Laue_measured_fraction_full 0.997
_diffrn_reflns_Laue_measured_fraction_max 0.995
_diffrn_reflns_limit_h_max 24
_diffrn_reflns_limit_h_min -24
_diffrn_reflns_limit_k_max 6
_diffrn_reflns_limit_k_min -6
_diffrn_reflns_limit_l_max 21
_diffrn_reflns_limit_l_min -21
_diffrn_reflns_number 19229
_diffrn_reflns_point_group_measured_fraction_full 0.997
_diffrn_reflns_point_group_measured_fraction_max 0.995
_diffrn_reflns_theta_full 25.242
_diffrn_reflns_theta_max 27.546
_diffrn_reflns_theta_min 2.192
_diffrn_source_current 1.4
_diffrn_source_power 0.07
_diffrn_source_voltage 50.0
_diffrn_standards_number 0
_exptl_absorpt_coefficient_mu 20.172
_exptl_absorpt_correction_T_max 0.7456
_exptl_absorpt_correction_T_min 0.4226
_exptl_absorpt_correction_type multi-scan
_exptl_absorpt_process_details
;
SADABS-2016/2 (Bruker,2016/2) was used for absorption correction.
wR2(int) was 0.1420 before and 0.0602 after correction.
The Ratio of minimum to maximum transmission is 0.5668.
The \l/2 correction factor is Not present.
;
_exptl_crystal_colour 'clear light colourless'
_exptl_crystal_colour_lustre clear
_exptl_crystal_colour_modifier light
_exptl_crystal_colour_primary colourless
_exptl_crystal_density_diffrn 4.979
_exptl_crystal_description block
_exptl_crystal_F_000 2168
_exptl_crystal_preparation n/a
_exptl_crystal_recrystallization_method n/a
_exptl_crystal_size_max 0.288
_exptl_crystal_size_mid 0.14
_exptl_crystal_size_min 0.082
_refine_diff_density_max 1.824
_refine_diff_density_min -1.167
_refine_diff_density_rms 0.188
_refine_ls_extinction_coef 0.00021(4)
_refine_ls_extinction_expression Fc^*^=kFc[1+0.001xFc^2^\l^3^/sin(2\q)]^-1/4^
_refine_ls_extinction_method 'SHELXL-2018/3 (Sheldrick 2018)'
_refine_ls_goodness_of_fit_ref 1.214
_refine_ls_hydrogen_treatment undef
_refine_ls_matrix_type full
_refine_ls_number_parameters 116
_refine_ls_number_reflns 1876
_refine_ls_number_restraints 0
_refine_ls_restrained_S_all 1.214
_refine_ls_R_factor_all 0.0265
_refine_ls_R_factor_gt 0.0251
_refine_ls_shift/su_max 0.001
_refine_ls_shift/su_mean 0.000
_refine_ls_structure_factor_coef Fsqd
_refine_ls_weighting_details 'w=1/[\s^2^(Fo^2^)+29.0255P] where P=(Fo^2^+2Fc^2^)/3'
_refine_ls_weighting_scheme calc
_refine_ls_wR_factor_gt 0.0562
_refine_ls_wR_factor_ref 0.0569
_reflns_Friedel_coverage 0.000
_reflns_number_gt 1780
_reflns_number_total 1876
_reflns_threshold_expression 'I > 2\s(I)'
_cod_data_source_file d5dt03047a2.cif
_cod_data_source_block cdseobr
_cod_original_sg_symbol_H-M C2/c
_cod_database_code 7720972
_shelx_shelxl_version_number 2018/3
_shelx_space_group_comment
;
The symmetry employed for this shelxl refinement is uniquely defined
by the following loop, which should always be used as a source of
symmetry information in preference to the above space-group names.
They are only intended as comments.
;
_shelx_estimated_absorpt_t_max 0.289
_shelx_estimated_absorpt_t_min 0.068
_olex2_refinement_description
;
1. Others
 Sof(Br2)=1-FVAR(1)
 Sof(Br1)=FVAR(1)
;
_olex2_exptl_crystal_mounting_method n/a
_olex2_submission_special_instructions 'No special instructions were received'

loop_
_space_group_symop_operation_xyz
'x, y, z'
'-x, y, -z+1/2'
'x+1/2, y+1/2, z'
'-x+1/2, y+1/2, -z+1/2'
'-x, -y, -z'
'x, -y, z-1/2'
'-x+1/2, -y+1/2, -z'
'x+1/2, -y+1/2, z-1/2'

loop_
_atom_site_label
_atom_site_type_symbol
_atom_site_fract_x
_atom_site_fract_y
_atom_site_fract_z
_atom_site_U_iso_or_equiv
_atom_site_adp_type
_atom_site_occupancy
_atom_site_site_symmetry_order
_atom_site_calc_flag
_atom_site_refinement_flags_posn
_atom_site_refinement_flags_adp
_atom_site_refinement_flags_occupancy
_atom_site_disorder_assembly
_atom_site_disorder_group
Cd1 Cd 0.500000 0.20701(10) 0.250000 0.01287(13) Uani 1 2 d S T P . .
Cd2 Cd 0.49704(2) 1.27037(7) 0.90876(2) 0.01449(11) Uani 1 1 d . . . . .
Cd3 Cd 0.35759(2) 0.74923(8) 0.54043(3) 0.01787(12) Uani 1 1 d . . . . .
Se1 Se 0.37702(3) 1.23301(9) 0.68995(3) 0.01240(13) Uani 1 1 d . . . . .
Se2 Se 0.39148(3) 0.25276(10) 0.40522(3) 0.01409(13) Uani 1 1 d . . . . .
Br1 Br 0.24593(6) 0.7310(2) 0.61223(7) 0.0299(3) Uani 0.574(2) 1 d . . P A 1
Br2 Br 0.24943(8) 0.4073(3) 0.50542(10) 0.0251(4) Uani 0.426(2) 1 d . . P A 2
O1 O 0.4255(2) 1.1338(8) 0.7837(2) 0.0234(9) Uani 1 1 d . . . . .
O2 O 0.4238(2) -0.0132(7) 0.4582(3) 0.0228(9) Uani 1 1 d . . . . .
O3 O 0.4159(2) 0.4584(7) 0.4879(2) 0.0180(8) Uani 1 1 d . . . . .
O4 O 0.4167(2) 1.5010(7) 0.6695(2) 0.0203(8) Uani 1 1 d . . . . .
O5 O 0.4582(2) 0.3374(8) 0.3624(3) 0.0239(9) Uani 1 1 d . . . . .
O6 O 0.4160(2) 1.0336(7) 0.6316(2) 0.0184(8) Uani 1 1 d . . . . .

loop_
_atom_site_aniso_label
_atom_site_aniso_U_11
_atom_site_aniso_U_22
_atom_site_aniso_U_33
_atom_site_aniso_U_23
_atom_site_aniso_U_13
_atom_site_aniso_U_12
Cd1 0.0153(3) 0.0120(3) 0.0112(2) 0.000 0.00324(19) 0.000
Cd2 0.01483(19) 0.0142(2) 0.01442(19) -0.00208(14) 0.00384(14) -0.00070(14)
Cd3 0.0168(2) 0.0153(2) 0.0220(2) -0.00697(15) 0.00583(15) -0.00074(15)
Se1 0.0129(2) 0.0118(2) 0.0125(2) 0.00123(18) 0.00331(18) 0.00033(19)
Se2 0.0170(3) 0.0119(2) 0.0120(2) -0.00010(18) 0.00134(18) -0.0007(2)
Br1 0.0183(5) 0.0341(6) 0.0362(6) 0.0066(5) 0.0050(4) 0.0004(4)
Br2 0.0159(6) 0.0224(7) 0.0345(8) 0.0028(6) 0.0020(5) -0.0002(5)
O1 0.028(2) 0.022(2) 0.0147(18) 0.0035(16) -0.0034(16) -0.0042(18)
O2 0.036(2) 0.0149(19) 0.022(2) 0.0051(16) 0.0154(18) 0.0071(17)
O3 0.020(2) 0.0147(18) 0.0160(18) -0.0060(15) -0.0003(15) 0.0055(16)
O4 0.029(2) 0.0127(18) 0.0176(18) 0.0030(15) 0.0034(16) -0.0076(16)
O5 0.035(2) 0.020(2) 0.023(2) -0.0031(17) 0.0178(18) -0.0065(18)
O6 0.020(2) 0.0123(18) 0.025(2) -0.0040(15) 0.0094(16) -0.0019(15)

loop_
_atom_type_symbol
_atom_type_description
_atom_type_scat_dispersion_real
_atom_type_scat_dispersion_imag
_atom_type_scat_source
Br Br -0.2901 2.4595 'International Tables Vol C Tables 4.2.6.8 and 6.1.1.4'
Cd Cd -0.8075 1.2024 'International Tables Vol C Tables 4.2.6.8 and 6.1.1.4'
O O 0.0106 0.0060 'International Tables Vol C Tables 4.2.6.8 and 6.1.1.4'
Se Se -0.0929 2.2259 'International Tables Vol C Tables 4.2.6.8 and 6.1.1.4'

loop_
_geom_angle_atom_site_label_1
_geom_angle_atom_site_label_2
_geom_angle_atom_site_label_3
_geom_angle
_geom_angle_site_symmetry_1
_geom_angle_site_symmetry_3
_geom_angle_publ_flag
O1 Cd1 O1 85.2(2) 6_565 5_666 ?
O1 Cd1 O6 75.18(13) 5_666 6_565 ?
O1 Cd1 O6 60.83(12) 5_666 5_666 ?
O1 Cd1 O6 75.18(13) 6_565 5_666 ?
O1 Cd1 O6 60.83(12) 6_565 6_565 ?
O4 Cd1 O1 105.17(14) 6_575 6_565 ?
O4 Cd1 O1 134.54(13) 6_575 5_666 ?
O4 Cd1 O1 105.17(14) 5_676 5_666 ?
O4 Cd1 O1 134.54(13) 5_676 6_565 ?
O4 Cd1 O4 98.33(19) 5_676 6_575 ?
O4 Cd1 O6 72.32(13) 5_676 5_666 ?
O4 Cd1 O6 72.32(13) 6_575 6_565 ?
O4 Cd1 O6 164.53(12) 5_676 6_565 ?
O4 Cd1 O6 164.53(12) 6_575 5_666 ?
O5 Cd1 O1 72.24(14) 2_655 5_666 ?
O5 Cd1 O1 138.27(14) . 5_666 ?
O5 Cd1 O1 72.24(14) . 6_565 ?
O5 Cd1 O1 138.27(14) 2_655 6_565 ?
O5 Cd1 O4 85.98(15) . 6_575 ?
O5 Cd1 O4 71.22(14) 2_655 6_575 ?
O5 Cd1 O4 71.23(14) . 5_676 ?
O5 Cd1 O4 85.98(15) 2_655 5_676 ?
O5 Cd1 O5 145.1(2) 2_655 . ?
O5 Cd1 O6 119.14(14) . 6_565 ?
O5 Cd1 O6 79.37(14) 2_655 6_565 ?
O5 Cd1 O6 119.14(14) 2_655 5_666 ?
O5 Cd1 O6 79.37(14) . 5_666 ?
O6 Cd1 O6 119.38(17) 6_565 5_666 ?
O1 Cd2 O3 165.17(14) . 2_666 ?
O1 Cd2 O6 82.87(15) . 2_656 ?
O2 Cd2 O1 81.39(15) 6_566 . ?
O2 Cd2 O3 113.39(14) 6_566 2_666 ?
O2 Cd2 O5 119.62(15) 6_566 6_576 ?
O2 Cd2 O6 109.71(14) 6_566 2_656 ?
O3 Cd2 O6 90.62(15) 2_666 2_656 ?
O5 Cd2 O1 85.36(16) 6_576 . ?
O5 Cd2 O3 87.90(15) 6_576 2_666 ?
O5 Cd2 O6 126.61(14) 6_576 2_656 ?
Br1 Cd3 Br1 86.45(4) . 7_566 ?
Br2 Cd3 Br2 84.76(5) 7_566 . ?
O2 Cd3 Br1 80.10(11) 1_565 7_566 ?
O2 Cd3 Br1 148.04(10) 1_565 . ?
O2 Cd3 Br2 135.27(11) 1_565 . ?
O2 Cd3 Br2 87.83(10) 1_565 7_566 ?
O2 Cd3 O4 123.96(14) 1_565 1_545 ?
O3 Cd3 Br1 89.16(10) . 7_566 ?
O3 Cd3 Br1 133.25(11) . . ?
O3 Cd3 Br2 83.40(11) . . ?
O3 Cd3 Br2 141.79(10) . 7_566 ?
O3 Cd3 O2 75.74(14) . 1_565 ?
O3 Cd3 O4 78.68(13) . 1_545 ?
O3 Cd3 O6 121.57(14) . . ?
O4 Cd3 Br1 148.08(9) 1_545 7_566 ?
O4 Cd3 Br1 81.01(10) 1_545 . ?
O4 Cd3 Br2 137.24(10) 1_545 7_566 ?
O4 Cd3 Br2 88.90(10) 1_545 . ?
O6 Cd3 Br1 92.57(10) . . ?
O6 Cd3 Br1 134.93(11) . 7_566 ?
O6 Cd3 Br2 145.69(10) . . ?
O6 Cd3 Br2 86.78(11) . 7_566 ?
O6 Cd3 O2 77.36(14) . 1_565 ?
O6 Cd3 O4 75.20(14) . 1_545 ?
O1 Se1 O4 106.3(2) . . ?
O1 Se1 O6 96.1(2) . . ?
O4 Se1 O6 97.03(19) . . ?
O2 Se2 O3 97.62(19) . . ?
O5 Se2 O2 103.0(2) . . ?
O5 Se2 O3 94.85(19) . . ?
Cd3 Br1 Cd3 93.55(4) . 7_566 ?
Cd3 Br2 Cd3 95.24(5) 7_566 . ?
Br2 Br2 Cd3 131.27(12) 7_556 . ?
Cd2 O1 Cd1 101.00(15) . 5_666 ?
Se1 O1 Cd1 103.80(19) . 5_666 ?
Se1 O1 Cd2 142.9(2) . . ?
Cd2 O2 Cd3 110.56(16) 6_565 1_545 ?
Se2 O2 Cd2 119.7(2) . 6_565 ?
Se2 O2 Cd3 123.1(2) . 1_545 ?
Cd3 O3 Cd2 110.98(15) . 2_646 ?
Se2 O3 Cd2 108.13(18) . 2_646 ?
Se2 O3 Cd3 134.1(2) . . ?
Cd1 O4 Cd3 102.84(14) 5_676 1_565 ?
Se1 O4 Cd1 135.4(2) . 5_676 ?
Se1 O4 Cd3 119.0(2) . 1_565 ?
Cd2 O5 Cd1 113.09(16) 6_575 . ?
Se2 O5 Cd1 136.1(2) . . ?
Se2 O5 Cd2 108.85(19) . 6_575 ?
Cd2 O6 Cd1 97.75(14) 2_656 5_666 ?
Cd3 O6 Cd1 106.75(15) . 5_666 ?
Cd3 O6 Cd2 116.60(16) . 2_656 ?
Se1 O6 Cd1 99.21(17) . 5_666 ?
Se1 O6 Cd2 106.00(18) . 2_656 ?
Se1 O6 Cd3 125.4(2) . . ?

loop_
_geom_bond_atom_site_label_1
_geom_bond_atom_site_label_2
_geom_bond_distance
_geom_bond_site_symmetry_2
_geom_bond_publ_flag
Cd1 O1 2.466(4) 5_666 ?
Cd1 O1 2.466(4) 6_565 ?
Cd1 O4 2.379(4) 5_676 ?
Cd1 O4 2.379(4) 6_575 ?
Cd1 O5 2.319(4) . ?
Cd1 O5 2.319(4) 2_655 ?
Cd1 O6 2.540(4) 5_666 ?
Cd1 O6 2.540(4) 6_565 ?
Cd2 O1 2.287(4) . ?
Cd2 O2 2.267(4) 6_566 ?
Cd2 O3 2.292(4) 2_666 ?
Cd2 O5 2.284(4) 6_576 ?
Cd2 O6 2.328(4) 2_656 ?
Cd3 Br1 2.7152(13) . ?
Cd3 Br1 2.7849(13) 7_566 ?
Cd3 Br2 2.7135(16) . ?
Cd3 Br2 2.7123(15) 7_566 ?
Cd3 O2 2.445(4) 1_565 ?
Cd3 O3 2.219(4) . ?
Cd3 O4 2.519(4) 1_545 ?
Cd3 O6 2.227(4) . ?
Se1 O1 1.676(4) . ?
Se1 O4 1.694(4) . ?
Se1 O6 1.733(4) . ?
Se2 O2 1.697(4) . ?
Se2 O3 1.721(4) . ?
Se2 O5 1.681(4) . ?
Br2 Br2 1.686(3) 7_556 ?

loop_
_geom_torsion_atom_site_label_1
_geom_torsion_atom_site_label_2
_geom_torsion_atom_site_label_3
_geom_torsion_atom_site_label_4
_geom_torsion
_geom_torsion_site_symmetry_1
_geom_torsion_site_symmetry_2
_geom_torsion_site_symmetry_3
_geom_torsion_site_symmetry_4
_geom_torsion_publ_flag
O1 Se1 O4 Cd1 -17.0(4) . . . 5_676 ?
O1 Se1 O4 Cd3 -174.5(2) . . . 1_565 ?
O1 Se1 O6 Cd1 2.48(19) . . . 5_666 ?
O1 Se1 O6 Cd2 -98.4(2) . . . 2_656 ?
O1 Se1 O6 Cd3 120.8(3) . . . . ?
O2 Se2 O3 Cd2 19.0(2) . . . 2_646 ?
O2 Se2 O3 Cd3 -128.4(3) . . . . ?
O2 Se2 O5 Cd1 76.8(4) . . . . ?
O2 Se2 O5 Cd2 -120.9(2) . . . 6_575 ?
O3 Se2 O2 Cd2 -128.9(2) . . . 6_565 ?
O3 Se2 O2 Cd3 82.2(3) . . . 1_545 ?
O3 Se2 O5 Cd1 175.8(3) . . . . ?
O3 Se2 O5 Cd2 -21.9(2) . . . 6_575 ?
O4 Se1 O1 Cd1 -101.8(2) . . . 5_666 ?
O4 Se1 O1 Cd2 28.9(4) . . . . ?
O4 Se1 O6 Cd1 109.75(17) . . . 5_666 ?
O4 Se1 O6 Cd2 8.9(2) . . . 2_656 ?
O4 Se1 O6 Cd3 -132.0(2) . . . . ?
O5 Se2 O2 Cd2 -32.1(3) . . . 6_565 ?
O5 Se2 O2 Cd3 179.1(2) . . . 1_545 ?
O5 Se2 O3 Cd2 -84.9(2) . . . 2_646 ?
O5 Se2 O3 Cd3 127.8(3) . . . . ?
O6 Se1 O1 Cd1 -2.6(2) . . . 5_666 ?
O6 Se1 O1 Cd2 128.0(4) . . . . ?
O6 Se1 O4 Cd1 -115.5(3) . . . 5_676 ?
O6 Se1 O4 Cd3 87.0(2) . . . 1_565 ?
